data_4129028
loop_
_publ_author_name
'Omori, Hiroto'
'Hiroto, Satoru'
'Takeda, Youhei'
'Fliegl, Heike'
'Minakata, Satoshi'
'Shinokubo, Hiroshi'

_publ_section_title
;
 Ni(II) 10-Phosphacorrole: A Porphyrin Analogue Containing Phosphorus at
 the Meso Position.
;
_journal_issue 12
_journal_name_full 'Journal of the American Chemical Society'
_journal_page_first 4800
_journal_page_last 4805
_journal_paper_doi 10.1021/jacs.8b13169
_journal_volume 141
_journal_year 2019
_chemical_formula_sum 'C48.5 H45 N4 Ni O P'
_chemical_formula_weight 789.56
_space_group_crystal_system orthorhombic
_space_group_IT_number 61
_space_group_name_Hall '-P 2ac 2ab'
_space_group_name_H-M_alt 'P b c a'
_atom_sites_solution_hydrogens geom
_cell_angle_alpha 90
_cell_angle_beta 90
_cell_angle_gamma 90
_cell_formula_units_Z 16
_cell_length_a 16.4476(3)
_cell_length_b 24.3351(4)
_cell_length_c 40.0869(5)
_cell_measurement_reflns_used 49045
_cell_measurement_temperature 107.(2)
_cell_measurement_theta_max 31.3760
_cell_measurement_theta_min 1.9970
_cell_volume 16044.9(4)
_computing_cell_refinement 'CrysAlisPro 1.171.38.41 (Rigaku OD, 2015)'
_computing_data_collection 'CrysAlisPro 1.171.38.41 (Rigaku OD, 2015)'
_computing_data_reduction 'CrysAlisPro 1.171.38.41 (Rigaku OD, 2015)'
_computing_molecular_graphics 'CrystalStructure 4.0 (Rigaku, 2010)'
_computing_publication_material 'CrystalStructure 4.0 (Rigaku, 2010)'
_computing_structure_refinement 'SHELXL-2014/7 (Sheldrick, 2014)'
_diffrn_ambient_temperature 107.(2)
_diffrn_detector_area_resol_mean 10.4167
_diffrn_measured_fraction_theta_full 1.000
_diffrn_measured_fraction_theta_max 1.000
_diffrn_measurement_device_type 'Rigaku Saturn724'
_diffrn_measurement_method dtprofit.ref
_diffrn_radiation_monochromator graphite
_diffrn_radiation_type MoK\a
_diffrn_radiation_wavelength 0.71073
_diffrn_reflns_av_R_equivalents 0.0725
_diffrn_reflns_av_unetI/netI 0.0396
_diffrn_reflns_limit_h_max 19
_diffrn_reflns_limit_h_min -18
_diffrn_reflns_limit_k_max 28
_diffrn_reflns_limit_k_min -28
_diffrn_reflns_limit_l_max 47
_diffrn_reflns_limit_l_min -46
_diffrn_reflns_number 106822
_diffrn_reflns_theta_full 25.00
_diffrn_reflns_theta_max 25.00
_diffrn_reflns_theta_min 1.58
_diffrn_source 'fine-focus sealed X-ray tube'
_diffrn_source_type 'Enhance (Mo) X-ray Source'
_exptl_absorpt_coefficient_mu 0.566
_exptl_absorpt_correction_T_max 0.85
_exptl_absorpt_correction_T_min 0.79
_exptl_absorpt_correction_type multi-scan
_exptl_absorpt_process_details
;
;
_exptl_crystal_colour blue
_exptl_crystal_density_diffrn 1.307
_exptl_crystal_density_method 'not measured'
_exptl_crystal_description block
_exptl_crystal_F_000 6640
_exptl_crystal_size_max 0.440
_exptl_crystal_size_mid 0.430
_exptl_crystal_size_min 0.300
_refine_diff_density_max 0.884
_refine_diff_density_min -0.496
_refine_ls_extinction_method none
_refine_ls_goodness_of_fit_ref 1.093
_refine_ls_hydrogen_treatment constr
_refine_ls_matrix_type full
_refine_ls_number_parameters 1019
_refine_ls_number_reflns 14126
_refine_ls_number_restraints 0
_refine_ls_restrained_S_all 1.093
_refine_ls_R_factor_all 0.0654
_refine_ls_R_factor_gt 0.0457
_refine_ls_shift/su_max 0.002
_refine_ls_shift/su_mean 0.000
_refine_ls_structure_factor_coef Fsqd
_refine_ls_weighting_details 'w=1/[\s^2^(Fo^2^)+(0.0782P)^2^+9.3575P] where P=(Fo^2^+2Fc^2^)/3'
_refine_ls_weighting_scheme calc
_refine_ls_wR_factor_gt 0.1215
_refine_ls_wR_factor_ref 0.1380
_reflns_number_gt 11073
_reflns_number_total 14126
_reflns_threshold_expression 'I > 2\s(I)'
_cod_data_source_file ja8b13169_si_003.cif
_cod_data_source_block I
_cod_depositor_comments
;

2020-07-21
Z value and formula fixed to values more according to usual
chemical conventions.                 miguel
;
_cod_original_formula_sum 'C97 H90 N8 Ni2 O2 P2'
_cod_original_formula_weight 1579.12
_cod_original_formula_units_Z 8
_cod_database_code 4129028

loop_
_space_group_symop_operation_xyz
'x, y, z'
'-x+1/2, -y, z+1/2'
'x+1/2, -y+1/2, -z'
'-x, y+1/2, -z+1/2'
'-x, -y, -z'
'x-1/2, y, -z-1/2'
'-x-1/2, y-1/2, z'
'x, -y-1/2, z-1/2'

loop_
_atom_site_type_symbol
_atom_site_label
_atom_site_fract_x
_atom_site_fract_y
_atom_site_fract_z
_atom_site_U_iso_or_equiv
_atom_site_adp_type
_atom_site_calc_flag
_atom_site_refinement_flags_adp
_atom_site_refinement_flags_posn
_atom_site_occupancy
_atom_site_disorder_assembly
_atom_site_disorder_group
Ni Ni1 0.62079(2) 0.74066(2) 0.40953(2) 0.01184(10) Uani d . . 1 A 2
Ni Ni2 0.12290(2) 0.72089(2) 0.33089(2) 0.01198(10) Uani d . . 1 B 1
P P2 0.29283(4) 0.71767(3) 0.27283(2) 0.01323(17) Uani d . . 1 B 1
P P1 0.78575(4) 0.74552(3) 0.46935(2) 0.01383(17) Uani d . . 1 A 2
O O1 0.86573(12) 0.72997(8) 0.45496(5) 0.0195(5) Uani d . . 1 A 2
O O2 0.37506(12) 0.72934(8) 0.28651(5) 0.0189(5) Uani d . . 1 B 1
N N5 0.07829(14) 0.67739(9) 0.36483(5) 0.0140(5) Uani d . . 1 B 1
N N7 0.16016(14) 0.77578(9) 0.29997(6) 0.0135(5) Uani d . . 1 B 1
N N4 0.54762(14) 0.68959(9) 0.39146(5) 0.0129(5) Uani d . . 1 A 2
N N3 0.65423(14) 0.68671(9) 0.44208(5) 0.0136(5) Uani d . . 1 A 2
N N1 0.57740(14) 0.78367(9) 0.37514(6) 0.0140(5) Uani d . . 1 A 2
N N6 0.19148(14) 0.66054(9) 0.31761(5) 0.0132(5) Uani d . . 1 B 1
N N2 0.69074(14) 0.80087(10) 0.42208(6) 0.0145(5) Uani d . . 1 A 2
N N8 0.04760(14) 0.77125(9) 0.34822(6) 0.0140(5) Uani d . . 1 B 1
C C60 0.02153(17) 0.82253(12) 0.33889(7) 0.0150(6) Uani d . . 1 B 1
C C46 0.02184(17) 0.70005(12) 0.38472(7) 0.0149(6) Uani d . . 1 B 1
C C4 0.59587(17) 0.83450(11) 0.36224(7) 0.0151(6) Uani d . . 1 A 2
C C31 0.48208(18) 0.44249(12) 0.44133(7) 0.0193(6) Uani d . . 1 A 2
C C39 0.86098(17) 0.76793(11) 0.56568(7) 0.0151(6) Uani d . . 1 A 2
H H39 0.911 0.7697 0.5775 0.018 Uiso calc U R 1 A 2
C C37 0.78806(17) 0.76107(11) 0.51356(7) 0.0139(6) Uani d . . 1 A 2
C C54 0.24935(17) 0.65944(12) 0.29337(7) 0.0142(6) Uani d . . 1 B 1
C C30 0.54628(18) 0.45455(12) 0.41976(7) 0.0190(6) Uani d . . 1 A 2
H H30 0.5721 0.4252 0.4083 0.023 Uiso calc U R 1 A 2
C C32 0.44652(19) 0.48613(12) 0.45861(7) 0.0201(7) Uani d . . 1 A 2
H H32 0.4031 0.4787 0.4736 0.024 Uiso calc U R 1 A 2
C C59 0.06008(17) 0.85045(11) 0.31311(7) 0.0147(6) Uani d . . 1 B 1
C C83 0.21703(17) 0.69849(12) 0.21120(7) 0.0150(6) Uani d . . 1 B 1
C C56 0.23531(18) 0.82410(12) 0.26194(7) 0.0186(6) Uani d . . 1 B 1
H H56 0.2769 0.8326 0.2463 0.022 Uiso calc U R 1 B 1
C C5 0.65397(17) 0.86760(11) 0.37703(7) 0.0152(6) Uani d . . 1 A 2
C C63 0.00165(17) 0.75504(12) 0.37433(7) 0.0151(6) Uani d . . 1 B 1
C C1 0.52349(17) 0.75983(11) 0.35423(7) 0.0142(6) Uani d . . 1 A 2
C C14 0.56195(17) 0.60906(11) 0.42565(7) 0.0143(6) Uani d . . 1 A 2
C C19 0.68093(17) 0.91673(12) 0.35752(7) 0.0165(6) Uani d . . 1 A 2
C C82 0.29213(17) 0.70270(11) 0.22833(7) 0.0141(6) Uani d . . 1 B 1
C C42 0.71408(17) 0.76614(12) 0.53133(7) 0.0176(6) Uani d . . 1 A 2
C C13 0.62233(17) 0.63324(12) 0.44555(7) 0.0149(6) Uani d . . 1 A 2
C C28 0.53647(17) 0.55101(11) 0.43201(7) 0.0149(6) Uani d . . 1 A 2
C C18 0.50517(17) 0.70451(11) 0.36390(7) 0.0138(6) Uani d . . 1 A 2
C C38 0.86244(17) 0.76417(11) 0.53088(7) 0.0135(6) Uani d . . 1 A 2
C C78 -0.01731(18) 0.91165(12) 0.27446(7) 0.0199(7) Uani d . . 1 B 1
C C3 0.54895(18) 0.84229(12) 0.33240(7) 0.0174(6) Uani d . . 1 A 2
H H3 0.5497 0.8739 0.3185 0.021 Uiso calc U R 1 A 2
C C73 0.03182(17) 0.90647(12) 0.30289(7) 0.0164(6) Uani d . . 1 B 1
C C51 0.19207(17) 0.60784(12) 0.33179(7) 0.0151(6) Uani d . . 1 B 1
C C29 0.57381(18) 0.50793(12) 0.41446(7) 0.0176(6) Uani d . . 1 A 2
C C64 0.16073(18) 0.53378(12) 0.37274(7) 0.0180(6) Uani d . . 1 B 1
C C33 0.47267(17) 0.54003(12) 0.45462(7) 0.0167(6) Uani d . . 1 A 2
C C10 0.71449(17) 0.69042(12) 0.46491(7) 0.0166(6) Uani d . . 1 A 2
C C6 0.69536(17) 0.85222(12) 0.40647(7) 0.0162(6) Uani d . . 1 A 2
C C50 0.14669(17) 0.59063(12) 0.35987(7) 0.0154(6) Uani d . . 1 B 1
C C57 0.17365(18) 0.85802(12) 0.27208(7) 0.0193(6) Uani d . . 1 B 1
H H57 0.1639 0.8945 0.2646 0.023 Uiso calc U R 1 B 1
C C16 0.46872(17) 0.61814(12) 0.37488(7) 0.0164(6) Uani d . . 1 A 2
H H16 0.4438 0.583 0.3742 0.02 Uiso calc U R 1 A 2
C C49 0.09231(17) 0.62465(11) 0.37608(7) 0.0159(6) Uani d . . 1 B 1
C C40 0.78872(18) 0.76909(11) 0.58359(7) 0.0158(6) Uani d . . 1 A 2
C C61 -0.04361(18) 0.83821(12) 0.36031(7) 0.0180(6) Uani d . . 1 B 1
H H61 -0.0731 0.8718 0.3594 0.022 Uiso calc U R 1 B 1
C C55 0.22493(17) 0.77409(12) 0.27920(7) 0.0149(6) Uani d . . 1 B 1
C C36 0.43318(19) 0.58615(12) 0.47412(7) 0.0220(7) Uani d . . 1 A 2
H H36A 0.3914 0.571 0.4889 0.033 Uiso calc U R 1 A 2
H H36B 0.4081 0.6122 0.4586 0.033 Uiso calc U R 1 A 2
H H36C 0.4745 0.6051 0.4875 0.033 Uiso calc U R 1 A 2
C C52 0.25023(18) 0.57524(12) 0.31520(7) 0.0198(7) Uani d . . 1 B 1
H H52 0.2625 0.5379 0.3198 0.024 Uiso calc U R 1 B 1
C C15 0.52620(17) 0.63646(11) 0.39908(7) 0.0143(6) Uani d . . 1 A 2
C C41 0.71643(18) 0.76966(12) 0.56619(7) 0.0178(6) Uani d . . 1 A 2
H H41 0.6668 0.7725 0.5782 0.021 Uiso calc U R 1 A 2
C C7 0.75184(18) 0.88566(12) 0.42339(7) 0.0196(6) Uani d . . 1 A 2
H H7 0.7665 0.9223 0.4178 0.024 Uiso calc U R 1 A 2
C C62 -0.05618(18) 0.79632(12) 0.38251(7) 0.0181(6) Uani d . . 1 B 1
H H62 -0.0955 0.7951 0.3999 0.022 Uiso calc U R 1 B 1
C C87 0.36580(17) 0.69372(12) 0.21095(7) 0.0157(6) Uani d . . 1 B 1
C C17 0.45586(17) 0.66042(12) 0.35277(7) 0.0171(6) Uani d . . 1 A 2
H H17 0.421 0.6601 0.3339 0.021 Uiso calc U R 1 A 2
C C58 0.12715(17) 0.82862(12) 0.29588(7) 0.0155(6) Uani d . . 1 B 1
C C65 0.21546(19) 0.52548(12) 0.39937(8) 0.0227(7) Uani d . . 1 B 1
C C8 0.78183(19) 0.85521(12) 0.44962(7) 0.0213(7) Uani d . . 1 A 2
H H8 0.8203 0.867 0.4658 0.026 Uiso calc U R 1 A 2
C C48 0.04148(18) 0.61561(12) 0.40469(7) 0.0184(6) Uani d . . 1 B 1
H H48 0.0388 0.5829 0.4176 0.022 Uiso calc U R 1 B 1
C C20 0.73582(18) 0.90669(13) 0.33117(7) 0.0198(7) Uani d . . 1 A 2
C C11 0.72275(19) 0.64112(12) 0.48339(7) 0.0222(7) Uani d . . 1 A 2
H H11 0.7605 0.6341 0.5008 0.027 Uiso calc U R 1 A 2
C C74 0.05854(19) 0.95314(12) 0.32044(8) 0.0217(7) Uani d . . 1 B 1
C C53 0.28581(18) 0.60725(12) 0.29122(7) 0.0191(7) Uani d . . 1 B 1
H H53 0.3271 0.5963 0.2761 0.023 Uiso calc U R 1 B 1
C C69 0.1209(2) 0.48925(13) 0.35797(8) 0.0253(7) Uani d . . 1 B 1
C C9 0.74463(18) 0.80342(12) 0.44788(7) 0.0169(6) Uani d . . 1 A 2
C C2 0.50283(17) 0.79597(12) 0.32754(7) 0.0165(6) Uani d . . 1 A 2
H H2 0.4651 0.7894 0.3101 0.02 Uiso calc U R 1 A 2
C C12 0.66562(18) 0.60574(13) 0.47116(7) 0.0209(7) Uani d . . 1 A 2
H H12 0.6565 0.5691 0.4785 0.025 Uiso calc U R 1 A 2
C C85 0.28941(18) 0.67758(13) 0.15978(7) 0.0198(7) Uani d . . 1 B 1
C C81 -0.04418(19) 0.86177(13) 0.25500(7) 0.0233(7) Uani d . . 1 B 1
H H81A -0.082 0.873 0.2374 0.035 Uiso calc U R 1 B 1
H H81B -0.0714 0.8359 0.27 0.035 Uiso calc U R 1 B 1
H H81C 0.0034 0.844 0.2449 0.035 Uiso calc U R 1 B 1
C C47 -0.00268(18) 0.66270(12) 0.41013(7) 0.0174(6) Uani d . . 1 B 1
H H47 -0.0415 0.669 0.4273 0.021 Uiso calc U R 1 B 1
C C77 -0.0384(2) 0.96372(13) 0.26374(8) 0.0284(8) Uani d . . 1 B 1
H H77 -0.0724 0.9674 0.2447 0.034 Uiso calc U R 1 B 1
C C90 0.45021(17) 0.69676(13) 0.22618(7) 0.0202(7) Uani d . . 1 B 1
H H90A 0.49 0.6817 0.2105 0.03 Uiso calc U R 1 B 1
H H90B 0.4514 0.6754 0.2469 0.03 Uiso calc U R 1 B 1
H H90C 0.4637 0.7352 0.231 0.03 Uiso calc U R 1 B 1
C C86 0.36214(18) 0.68085(13) 0.17707(7) 0.0195(7) Uani d . . 1 B 1
H H86 0.4114 0.6741 0.1654 0.023 Uiso calc U R 1 B 1
C C24 0.64996(19) 0.96938(12) 0.36310(8) 0.0213(7) Uani d . . 1 A 2
C C23 0.6738(2) 1.01152(13) 0.34136(8) 0.0299(8) Uani d . . 1 A 2
H H23 0.6527 1.0474 0.3447 0.036 Uiso calc U R 1 A 2
C C88 0.13488(17) 0.70621(13) 0.22757(7) 0.0182(6) Uani d . . 1 B 1
H H88A 0.1255 0.7454 0.2317 0.027 Uiso calc U R 1 B 1
H H88B 0.1337 0.6863 0.2488 0.027 Uiso calc U R 1 B 1
H H88C 0.0923 0.692 0.2128 0.027 Uiso calc U R 1 B 1
C C43 0.94524(17) 0.76388(13) 0.51438(7) 0.0206(7) Uani d . . 1 A 2
H H43A 0.9557 0.7275 0.5048 0.031 Uiso calc U R 1 A 2
H H43B 0.9871 0.7724 0.531 0.031 Uiso calc U R 1 A 2
H H43C 0.9465 0.7915 0.4966 0.031 Uiso calc U R 1 A 2
C C25 0.76841(19) 0.84972(13) 0.32465(8) 0.0235(7) Uani d . . 1 A 2
H H25A 0.7269 0.8278 0.3132 0.035 Uiso calc U R 1 A 2
H H25B 0.7823 0.8321 0.3459 0.035 Uiso calc U R 1 A 2
H H25C 0.8171 0.8522 0.3106 0.035 Uiso calc U R 1 A 2
C C84 0.21784(18) 0.68655(12) 0.17699(7) 0.0181(6) Uani d . . 1 B 1
H H84 0.1677 0.6846 0.1653 0.022 Uiso calc U R 1 B 1
C C21 0.7579(2) 0.95020(14) 0.31076(8) 0.0282(8) Uani d . . 1 A 2
H H21 0.7954 0.9438 0.2932 0.034 Uiso calc U R 1 A 2
C C35 0.4514(2) 0.38428(12) 0.44500(8) 0.0274(8) Uani d . . 1 A 2
H H35A 0.4167 0.3817 0.4648 0.041 Uiso calc U R 1 A 2
H H35B 0.4977 0.3592 0.4474 0.041 Uiso calc U R 1 A 2
H H35C 0.4199 0.3742 0.4252 0.041 Uiso calc U R 1 A 2
C C44 0.78910(19) 0.76988(13) 0.62124(7) 0.0223(7) Uani d . . 1 A 2
H H44A 0.7889 0.808 0.6291 0.033 Uiso calc U R 1 A 2
H H44B 0.838 0.7512 0.6294 0.033 Uiso calc U R 1 A 2
H H44C 0.7407 0.7509 0.6296 0.033 Uiso calc U R 1 A 2
C C79 0.1132(2) 0.94823(14) 0.35034(8) 0.0269(7) Uani d . . 1 B 1
H H79A 0.1285 0.985 0.3581 0.04 Uiso calc U R 1 B 1
H H79B 0.1622 0.9277 0.3442 0.04 Uiso calc U R 1 B 1
H H79C 0.0845 0.9288 0.3682 0.04 Uiso calc U R 1 B 1
C C76 -0.0114(2) 1.01094(14) 0.27987(9) 0.0347(9) Uani d . . 1 B 1
C C75 0.0362(2) 1.00493(13) 0.30839(9) 0.0307(8) Uani d . . 1 B 1
H H75 0.0539 1.0368 0.32 0.037 Uiso calc U R 1 B 1
C C66 0.2282(2) 0.47194(14) 0.41043(9) 0.0314(8) Uani d . . 1 B 1
H H66 0.2647 0.466 0.4284 0.038 Uiso calc U R 1 B 1
C C34 0.6412(2) 0.51922(13) 0.38986(8) 0.0279(8) Uani d . . 1 A 2
H H34A 0.622 0.5452 0.3729 0.042 Uiso calc U R 1 A 2
H H34B 0.6574 0.4848 0.3791 0.042 Uiso calc U R 1 A 2
H H34C 0.6879 0.535 0.4016 0.042 Uiso calc U R 1 A 2
C C89 0.2886(2) 0.66354(15) 0.12267(7) 0.0286(8) Uani d . . 1 B 1
H H89A 0.2999 0.6967 0.1096 0.043 Uiso calc U R 1 B 1
H H89B 0.235 0.6491 0.1165 0.043 Uiso calc U R 1 B 1
H H89C 0.3302 0.6358 0.118 0.043 Uiso calc U R 1 B 1
C C70 0.2599(2) 0.57277(14) 0.41528(9) 0.0313(8) Uani d . . 1 B 1
H H70A 0.2215 0.595 0.4282 0.047 Uiso calc U R 1 B 1
H H70B 0.2847 0.5956 0.3979 0.047 Uiso calc U R 1 B 1
H H70C 0.3024 0.5586 0.4301 0.047 Uiso calc U R 1 B 1
C C45 0.63101(18) 0.76684(15) 0.51520(8) 0.0275(8) Uani d . . 1 A 2
H H45A 0.6132 0.729 0.511 0.041 Uiso calc U R 1 A 2
H H45B 0.6338 0.7869 0.494 0.041 Uiso calc U R 1 A 2
H H45C 0.5922 0.785 0.5301 0.041 Uiso calc U R 1 A 2
C C22 0.7272(2) 1.00255(14) 0.31514(8) 0.0333(8) Uani d . . 1 A 2
C C68 0.1367(2) 0.43640(13) 0.37018(9) 0.0349(9) Uani d . . 1 B 1
H H68 0.1101 0.4059 0.3602 0.042 Uiso calc U R 1 B 1
C C27 0.5919(2) 0.98057(14) 0.39153(9) 0.0324(8) Uani d . . 1 A 2
H H27A 0.5777 1.0197 0.3918 0.049 Uiso calc U R 1 A 2
H H27B 0.6179 0.9707 0.4127 0.049 Uiso calc U R 1 A 2
H H27C 0.5425 0.9586 0.3885 0.049 Uiso calc U R 1 A 2
C C67 0.1902(2) 0.42735(14) 0.39644(9) 0.0355(9) Uani d . . 1 B 1
C C72 0.0630(2) 0.49803(15) 0.32938(9) 0.0367(9) Uani d . . 1 B 1
H H72A 0.0206 0.5241 0.3361 0.055 Uiso calc U R 1 B 1
H H72B 0.0378 0.4629 0.3233 0.055 Uiso calc U R 1 B 1
H H72C 0.0928 0.5127 0.3102 0.055 Uiso calc U R 1 B 1
C C80 -0.0309(3) 1.06756(16) 0.26609(12) 0.0610(13) Uani d . . 1 B 1
H H80A 0.009 1.0773 0.249 0.092 Uiso calc U R 1 B 1
H H80B -0.029 1.0946 0.2842 0.092 Uiso calc U R 1 B 1
H H80C -0.0855 1.0673 0.2562 0.092 Uiso calc U R 1 B 1
C C26 0.7527(4) 1.04873(18) 0.29215(11) 0.0644(14) Uani d . . 1 A 2
H H26A 0.7083 1.0754 0.2903 0.097 Uiso calc U R 1 A 2
H H26B 0.7651 1.0338 0.27 0.097 Uiso calc U R 1 A 2
H H26C 0.801 1.0669 0.3012 0.097 Uiso calc U R 1 A 2
C C71 0.2071(3) 0.36951(16) 0.40872(12) 0.0628(14) Uani d . . 1 B 1
H H71A 0.2131 0.3698 0.433 0.094 Uiso calc U R 1 B 1
H H71B 0.2573 0.3559 0.3985 0.094 Uiso calc U R 1 B 1
H H71C 0.1617 0.3454 0.4025 0.094 Uiso calc U R 1 B 1
C C91 0.9544(3) 0.5807(3) 0.52365(12) 0.0731(15) Uani d . . 1 . .
C C92 0.9310(3) 0.5300(2) 0.53425(13) 0.0748(15) Uani d . . 1 . .
H H92 0.9474 0.5181 0.5558 0.09 Uiso calc U R 1 . .
C C96 0.9317(4) 0.5972(3) 0.49218(14) 0.0815(16) Uani d . . 1 . .
H H96 0.9481 0.6322 0.4841 0.098 Uiso calc U R 1 . .
C C93 0.8831(4) 0.4941(3) 0.51438(14) 0.091(2) Uani d . . 1 . .
H H93 0.8684 0.4587 0.5224 0.109 Uiso calc U R 1 . .
C C97 1.0042(4) 0.6196(2) 0.54568(15) 0.097(2) Uani d . . 1 . .
H H97A 1.062 0.6162 0.54 0.145 Uiso calc U R 1 . .
H H97B 0.9961 0.6099 0.5692 0.145 Uiso calc U R 1 . .
H H97C 0.9865 0.6575 0.5419 0.145 Uiso calc U R 1 . .
C C95 0.8838(4) 0.5624(3) 0.47165(16) 0.0876(18) Uani d . . 1 . .
H H95 0.8688 0.5737 0.4498 0.105 Uiso calc U R 1 . .
C C94 0.8587(4) 0.5109(3) 0.48402(16) 0.0858(18) Uani d . . 1 . .
H H94 0.8246 0.488 0.4709 0.103 Uiso calc U R 1 . .

loop_
_atom_site_aniso_label
_atom_site_aniso_U_11
_atom_site_aniso_U_22
_atom_site_aniso_U_33
_atom_site_aniso_U_12
_atom_site_aniso_U_13
_atom_site_aniso_U_23
Ni1 0.0140(2) 0.0138(2) 0.00777(19) -0.00228(15) -0.00169(14) 0.00055(13)
Ni2 0.0139(2) 0.01366(19) 0.00837(19) -0.00011(14) 0.00077(14) 0.00061(14)
P2 0.0132(4) 0.0170(4) 0.0095(4) -0.0012(3) -0.0007(3) -0.0001(3)
P1 0.0148(4) 0.0195(4) 0.0072(3) -0.0024(3) -0.0010(3) 0.0001(3)
O1 0.0204(11) 0.0276(12) 0.0106(10) -0.0001(9) 0.0011(8) -0.0041(9)
O2 0.0142(11) 0.0275(12) 0.0152(11) -0.0011(9) -0.0023(8) -0.0032(9)
N5 0.0148(12) 0.0169(12) 0.0103(12) 0.0001(10) 0.0013(10) 0.0002(9)
N7 0.0158(12) 0.0155(12) 0.0092(11) -0.0003(10) 0.0010(10) -0.0013(9)
N4 0.0143(12) 0.0145(12) 0.0098(11) 0.0002(10) 0.0009(10) -0.0005(9)
N3 0.0155(12) 0.0167(12) 0.0087(11) -0.0018(10) 0.0002(10) -0.0007(9)
N1 0.0140(12) 0.0168(13) 0.0112(12) -0.0030(10) -0.0020(10) -0.0002(9)
N6 0.0156(12) 0.0154(12) 0.0085(11) -0.0014(10) -0.0016(10) -0.0003(9)
N2 0.0154(12) 0.0177(12) 0.0105(12) -0.0019(10) 0.0005(10) 0.0010(9)
N8 0.0164(12) 0.0152(12) 0.0103(12) 0.0007(10) 0.0004(10) -0.0001(9)
C60 0.0160(15) 0.0176(15) 0.0115(14) 0.0008(12) -0.0018(11) -0.0031(11)
C46 0.0140(14) 0.0188(15) 0.0119(14) -0.0020(12) -0.0004(12) -0.0013(11)
C4 0.0172(15) 0.0141(14) 0.0141(14) 0.0011(12) 0.0001(12) 0.0008(11)
C31 0.0263(17) 0.0179(15) 0.0136(14) -0.0017(13) -0.0026(13) 0.0026(12)
C39 0.0166(15) 0.0149(15) 0.0138(15) -0.0011(12) -0.0023(12) -0.0002(11)
C37 0.0186(15) 0.0150(14) 0.0081(13) -0.0018(12) 0.0015(12) -0.0002(11)
C54 0.0150(14) 0.0188(15) 0.0087(13) -0.0015(12) -0.0024(11) -0.0001(11)
C30 0.0245(17) 0.0154(15) 0.0171(15) 0.0003(13) -0.0008(13) -0.0022(12)
C32 0.0257(17) 0.0215(16) 0.0130(14) -0.0054(13) 0.0028(13) 0.0012(12)
C59 0.0178(15) 0.0148(14) 0.0115(14) -0.0002(12) -0.0027(12) -0.0023(11)
C83 0.0149(15) 0.0151(14) 0.0151(15) -0.0005(12) -0.0010(12) 0.0032(11)
C56 0.0195(16) 0.0202(16) 0.0159(15) -0.0027(13) 0.0025(12) 0.0032(12)
C5 0.0170(15) 0.0164(15) 0.0122(14) 0.0007(12) 0.0013(12) -0.0008(11)
C63 0.0166(15) 0.0197(15) 0.0089(14) -0.0027(12) -0.0001(12) -0.0010(11)
C1 0.0144(14) 0.0179(15) 0.0105(14) -0.0008(12) 0.0004(11) -0.0025(11)
C14 0.0144(14) 0.0163(15) 0.0124(14) 0.0007(12) 0.0042(12) -0.0009(11)
C19 0.0182(15) 0.0191(15) 0.0122(14) -0.0053(12) -0.0085(12) 0.0024(12)
C82 0.0154(15) 0.0147(14) 0.0121(14) -0.0011(12) -0.0013(12) 0.0030(11)
C42 0.0170(15) 0.0202(15) 0.0156(15) -0.0014(12) -0.0014(12) -0.0007(12)
C13 0.0173(15) 0.0179(15) 0.0093(14) -0.0019(12) 0.0009(11) -0.0004(11)
C28 0.0175(15) 0.0163(15) 0.0108(14) -0.0026(12) -0.0029(12) 0.0019(11)
C18 0.0143(14) 0.0174(14) 0.0097(14) 0.0025(12) 0.0011(11) -0.0012(11)
C38 0.0140(14) 0.0137(14) 0.0127(14) 0.0004(11) 0.0000(12) -0.0005(11)
C78 0.0203(16) 0.0221(16) 0.0174(16) 0.0016(13) 0.0049(13) 0.0020(12)
C3 0.0216(16) 0.0176(15) 0.0131(14) -0.0005(13) -0.0026(12) 0.0021(12)
C73 0.0179(15) 0.0176(15) 0.0138(14) 0.0014(12) 0.0037(12) 0.0000(11)
C51 0.0172(15) 0.0158(15) 0.0124(14) -0.0002(12) -0.0024(12) -0.0009(11)
C29 0.0184(16) 0.0189(16) 0.0155(14) 0.0008(13) 0.0010(12) -0.0010(12)
C64 0.0222(16) 0.0177(15) 0.0140(15) -0.0005(13) 0.0076(13) 0.0015(12)
C33 0.0189(15) 0.0197(15) 0.0116(14) -0.0002(12) -0.0008(12) -0.0003(12)
C10 0.0207(16) 0.0211(16) 0.0080(13) -0.0014(13) 0.0009(12) -0.0009(11)
C6 0.0183(15) 0.0160(15) 0.0143(14) -0.0013(12) 0.0008(12) 0.0021(11)
C50 0.0164(15) 0.0175(15) 0.0124(14) -0.0037(12) -0.0028(12) 0.0010(11)
C57 0.0226(16) 0.0161(15) 0.0192(15) -0.0025(13) -0.0008(13) 0.0027(12)
C16 0.0201(15) 0.0157(15) 0.0136(14) -0.0027(12) -0.0014(12) -0.0011(11)
C49 0.0168(15) 0.0160(15) 0.0149(14) -0.0028(12) -0.0027(12) 0.0014(12)
C40 0.0200(16) 0.0151(15) 0.0122(14) -0.0005(12) -0.0015(12) -0.0012(11)
C61 0.0204(15) 0.0182(15) 0.0154(15) 0.0021(13) -0.0006(12) -0.0038(12)
C55 0.0179(15) 0.0163(15) 0.0106(14) -0.0021(12) -0.0006(12) -0.0028(11)
C36 0.0271(17) 0.0204(16) 0.0185(16) -0.0028(13) 0.0079(13) -0.0027(12)
C52 0.0271(17) 0.0157(15) 0.0168(15) 0.0024(13) 0.0002(13) -0.0004(12)
C15 0.0155(15) 0.0137(14) 0.0137(14) -0.0016(12) 0.0027(12) -0.0011(11)
C41 0.0157(15) 0.0237(16) 0.0141(15) -0.0007(12) 0.0067(12) -0.0033(12)
C7 0.0256(16) 0.0174(15) 0.0159(15) -0.0053(13) -0.0041(13) -0.0012(12)
C62 0.0180(15) 0.0228(16) 0.0136(15) 0.0010(13) 0.0016(12) -0.0038(12)
C87 0.0167(15) 0.0178(15) 0.0127(14) -0.0002(12) 0.0002(12) 0.0040(11)
C17 0.0184(15) 0.0190(15) 0.0140(14) -0.0018(12) -0.0010(12) -0.0025(12)
C58 0.0192(15) 0.0162(15) 0.0112(14) -0.0004(12) -0.0034(12) 0.0005(11)
C65 0.0253(17) 0.0212(16) 0.0216(16) 0.0034(14) 0.0037(14) 0.0053(13)
C8 0.0268(17) 0.0232(16) 0.0140(15) -0.0082(14) -0.0064(13) -0.0012(12)
C48 0.0213(16) 0.0205(16) 0.0134(15) -0.0022(13) -0.0003(12) 0.0023(12)
C20 0.0213(16) 0.0238(17) 0.0142(15) -0.0058(13) -0.0048(13) 0.0020(12)
C11 0.0278(17) 0.0241(17) 0.0146(15) -0.0034(14) -0.0090(13) 0.0063(12)
C74 0.0265(17) 0.0188(16) 0.0199(16) -0.0007(13) 0.0039(13) -0.0035(12)
C53 0.0234(16) 0.0203(16) 0.0136(15) 0.0033(13) 0.0047(12) -0.0026(12)
C69 0.0344(19) 0.0208(17) 0.0206(16) -0.0042(14) 0.0100(14) -0.0024(13)
C9 0.0187(15) 0.0229(16) 0.0092(14) -0.0037(13) -0.0010(12) 0.0009(12)
C2 0.0159(15) 0.0210(15) 0.0125(14) 0.0002(13) -0.0042(12) 0.0001(12)
C12 0.0279(17) 0.0195(16) 0.0152(15) -0.0028(13) -0.0018(13) 0.0043(12)
C85 0.0241(17) 0.0248(16) 0.0104(14) 0.0012(13) 0.0006(13) 0.0029(12)
C81 0.0279(18) 0.0266(17) 0.0155(15) 0.0005(14) -0.0034(13) 0.0000(13)
C47 0.0181(15) 0.0223(16) 0.0119(14) -0.0017(13) 0.0012(12) -0.0012(12)
C77 0.0328(19) 0.0282(18) 0.0242(17) 0.0045(15) -0.0036(15) 0.0075(14)
C90 0.0130(15) 0.0300(17) 0.0175(16) -0.0005(13) 0.0027(12) 0.0037(13)
C86 0.0167(16) 0.0263(17) 0.0154(15) 0.0021(13) 0.0051(12) 0.0042(12)
C24 0.0233(16) 0.0168(16) 0.0237(17) -0.0024(13) -0.0059(13) -0.0017(13)
C23 0.041(2) 0.0172(16) 0.0311(19) -0.0018(15) -0.0094(16) 0.0045(14)
C88 0.0141(15) 0.0254(16) 0.0151(15) -0.0013(13) -0.0031(12) -0.0010(12)
C43 0.0153(15) 0.0309(18) 0.0157(15) -0.0042(13) 0.0027(12) -0.0055(13)
C25 0.0250(17) 0.0280(18) 0.0174(15) -0.0001(14) 0.0021(13) 0.0007(13)
C84 0.0183(16) 0.0230(16) 0.0130(14) 0.0001(13) -0.0042(12) 0.0014(12)
C21 0.038(2) 0.0290(19) 0.0174(16) -0.0098(15) 0.0031(15) 0.0015(13)
C35 0.041(2) 0.0187(16) 0.0227(17) -0.0078(15) 0.0040(15) -0.0002(13)
C44 0.0223(17) 0.0333(18) 0.0111(15) -0.0010(14) 0.0021(13) -0.0035(13)
C79 0.0358(19) 0.0257(18) 0.0192(16) -0.0073(15) -0.0018(14) -0.0048(13)
C76 0.041(2) 0.0226(19) 0.040(2) 0.0077(16) -0.0046(17) 0.0069(15)
C75 0.042(2) 0.0170(16) 0.034(2) 0.0004(15) 0.0045(16) -0.0060(14)
C66 0.035(2) 0.0301(19) 0.0293(19) 0.0088(16) 0.0032(15) 0.0134(15)
C34 0.0318(19) 0.0215(17) 0.0305(18) 0.0018(14) 0.0104(15) -0.0020(14)
C89 0.0303(19) 0.044(2) 0.0112(15) 0.0066(16) -0.0014(14) -0.0019(14)
C70 0.0307(19) 0.0312(19) 0.0321(19) 0.0008(15) -0.0124(16) 0.0082(15)
C45 0.0153(16) 0.051(2) 0.0161(16) 0.0048(15) -0.0002(13) -0.0025(15)
C22 0.053(2) 0.0236(18) 0.0231(18) -0.0102(17) -0.0044(17) 0.0062(14)
C68 0.054(2) 0.0150(17) 0.036(2) -0.0092(16) 0.0130(18) -0.0019(15)
C27 0.039(2) 0.0234(18) 0.035(2) 0.0037(16) 0.0010(17) -0.0037(15)
C67 0.048(2) 0.0187(18) 0.040(2) 0.0031(16) 0.0119(18) 0.0082(15)
C72 0.052(2) 0.030(2) 0.0282(19) -0.0172(18) -0.0025(17) -0.0037(15)
C80 0.078(3) 0.025(2) 0.080(3) 0.005(2) -0.016(3) 0.016(2)
C26 0.113(4) 0.036(2) 0.044(3) -0.011(3) 0.016(3) 0.017(2)
C71 0.094(4) 0.023(2) 0.071(3) 0.005(2) 0.007(3) 0.019(2)
C91 0.063(3) 0.106(4) 0.050(3) 0.000(3) -0.005(3) 0.025(3)
C92 0.082(4) 0.084(4) 0.059(3) 0.001(3) -0.012(3) 0.012(3)
C96 0.098(4) 0.081(4) 0.065(4) 0.014(3) -0.001(3) 0.006(3)
C93 0.088(4) 0.131(6) 0.054(3) -0.023(4) 0.004(3) 0.011(4)
C97 0.102(5) 0.086(4) 0.102(5) -0.029(4) -0.049(4) 0.054(4)
C95 0.100(5) 0.094(5) 0.069(4) 0.023(4) -0.005(3) -0.008(3)
C94 0.089(4) 0.090(5) 0.078(4) 0.003(4) 0.018(3) -0.008(3)

loop_
_atom_type_symbol
_atom_type_description
_atom_type_scat_dispersion_real
_atom_type_scat_dispersion_imag
_atom_type_scat_source
C C 0.0033 0.0016 'International Tables Vol C Tables 4.2.6.8 and 6.1.1.4'
H H 0.0000 0.0000 'International Tables Vol C Tables 4.2.6.8 and 6.1.1.4'
N N 0.0061 0.0033 'International Tables Vol C Tables 4.2.6.8 and 6.1.1.4'
Ni Ni 0.3393 1.1124 'International Tables Vol C Tables 4.2.6.8 and 6.1.1.4'
P P 0.1023 0.0942 'International Tables Vol C Tables 4.2.6.8 and 6.1.1.4'
O O 0.0106 0.0060 'International Tables Vol C Tables 4.2.6.8 and 6.1.1.4'

loop_
_geom_angle_atom_site_label_1
_geom_angle_atom_site_label_2
_geom_angle_atom_site_label_3
_geom_angle
N1 Ni1 N4 80.88(10)
N1 Ni1 N2 89.71(10)
N4 Ni1 N2 170.55(10)
N1 Ni1 N3 170.47(10)
N4 Ni1 N3 89.61(10)
N2 Ni1 N3 99.80(10)
N5 Ni2 N8 80.89(10)
N5 Ni2 N7 170.27(10)
N8 Ni2 N7 89.73(10)
N5 Ni2 N6 89.96(10)
N8 Ni2 N6 170.70(10)
N7 Ni2 N6 99.49(10)
O2 P2 C54 110.20(12)
O2 P2 C55 111.64(13)
C54 P2 C55 107.03(13)
O2 P2 C82 113.92(12)
C54 P2 C82 106.87(13)
C55 P2 C82 106.83(13)
O1 P1 C9 110.46(13)
O1 P1 C10 110.51(13)
C9 P1 C10 107.18(14)
O1 P1 C37 114.48(13)
C9 P1 C37 108.35(13)
C10 P1 C37 105.50(13)
C46 N5 C49 107.7(2)
C46 N5 Ni2 118.04(19)
C49 N5 Ni2 134.22(19)
C55 N7 C58 105.1(2)
C55 N7 Ni2 128.81(19)
C58 N7 Ni2 126.00(18)
C18 N4 C15 107.5(2)
C18 N4 Ni1 117.87(19)
C15 N4 Ni1 134.59(19)
C10 N3 C13 105.5(2)
C10 N3 Ni1 128.38(19)
C13 N3 Ni1 126.02(18)
C1 N1 C4 107.4(2)
C1 N1 Ni1 117.84(19)
C4 N1 Ni1 134.08(19)
C54 N6 C51 105.5(2)
C54 N6 Ni2 128.46(19)
C51 N6 Ni2 126.09(18)
C9 N2 C6 105.3(2)
C9 N2 Ni1 128.3(2)
C6 N2 Ni1 126.43(19)
C63 N8 C60 107.6(2)
C63 N8 Ni2 117.76(19)
C60 N8 Ni2 134.42(19)
N8 C60 C59 120.3(3)
N8 C60 C61 108.3(2)
C59 C60 C61 131.3(3)
N5 C46 C47 111.0(2)
N5 C46 C63 111.7(2)
C47 C46 C63 137.3(3)
N1 C4 C5 121.0(3)
N1 C4 C3 108.3(2)
C5 C4 C3 130.6(3)
C32 C31 C30 117.7(3)
C32 C31 C35 121.7(3)
C30 C31 C35 120.6(3)
C40 C39 C38 122.1(3)
C38 C37 C42 119.6(2)
C38 C37 P1 120.7(2)
C42 C37 P1 119.5(2)
N6 C54 C53 111.1(2)
N6 C54 P2 126.4(2)
C53 C54 P2 121.1(2)
C29 C30 C31 122.5(3)
C33 C32 C31 122.1(3)
C60 C59 C58 122.6(3)
C60 C59 C73 120.5(2)
C58 C59 C73 117.0(2)
C84 C83 C82 118.7(3)
C84 C83 C88 117.3(2)
C82 C83 C88 124.0(2)
C57 C56 C55 106.6(3)
C4 C5 C6 122.4(3)
C4 C5 C19 116.5(2)
C6 C5 C19 120.4(2)
N8 C63 C62 110.3(2)
N8 C63 C46 111.5(2)
C62 C63 C46 138.1(3)
N1 C1 C2 110.9(2)
N1 C1 C18 111.9(2)
C2 C1 C18 137.1(3)
C15 C14 C13 122.3(3)
C15 C14 C28 117.8(2)
C13 C14 C28 119.8(2)
C24 C19 C20 120.8(3)
C24 C19 C5 122.8(3)
C20 C19 C5 116.3(3)
C87 C82 C83 119.8(2)
C87 C82 P2 120.5(2)
C83 C82 P2 119.7(2)
C41 C42 C37 118.9(3)
C41 C42 C45 116.8(3)
C37 C42 C45 124.2(3)
C14 C13 N3 126.5(3)
C14 C13 C12 124.7(3)
N3 C13 C12 108.7(2)
C29 C28 C33 120.4(3)
C29 C28 C14 119.8(2)
C33 C28 C14 119.8(2)
N4 C18 C17 110.4(2)
N4 C18 C1 111.3(2)
C17 C18 C1 138.3(3)
C39 C38 C37 118.7(2)
C39 C38 C43 116.9(2)
C37 C38 C43 124.4(2)
C77 C78 C73 118.6(3)
C77 C78 C81 120.2(3)
C73 C78 C81 121.1(3)
C2 C3 C4 107.9(3)
C78 C73 C74 120.9(3)
C78 C73 C59 118.9(3)
C74 C73 C59 120.1(3)
N6 C51 C52 109.2(2)
N6 C51 C50 126.1(3)
C52 C51 C50 124.5(3)
C30 C29 C28 118.5(3)
C30 C29 C34 120.6(3)
C28 C29 C34 120.9(3)
C69 C64 C65 120.6(3)
C69 C64 C50 119.9(3)
C65 C64 C50 119.5(3)
C32 C33 C28 118.8(3)
C32 C33 C36 120.5(3)
C28 C33 C36 120.7(3)
N3 C10 C11 111.6(3)
N3 C10 P1 126.7(2)
C11 C10 P1 121.3(2)
N2 C6 C7 109.7(2)
N2 C6 C5 125.7(3)
C7 C6 C5 124.5(3)
C49 C50 C51 122.6(3)
C49 C50 C64 119.5(3)
C51 C50 C64 117.9(3)
C56 C57 C58 107.2(3)
C17 C16 C15 107.9(3)
N5 C49 C50 120.8(3)
N5 C49 C48 107.8(2)
C50 C49 C48 131.4(3)
C41 C40 C39 118.5(3)
C41 C40 C44 120.6(3)
C39 C40 C44 120.9(3)
C62 C61 C60 107.8(3)
N7 C55 C56 111.8(3)
N7 C55 P2 127.1(2)
C56 C55 P2 121.1(2)
C53 C52 C51 107.5(3)
N4 C15 C14 120.9(2)
N4 C15 C16 108.2(2)
C14 C15 C16 130.8(3)
C40 C41 C42 121.9(3)
C8 C7 C6 107.0(3)
C61 C62 C63 106.0(3)
C86 C87 C82 118.5(3)
C86 C87 C90 116.2(3)
C82 C87 C90 125.3(2)
C16 C17 C18 106.0(3)
N7 C58 C59 126.3(3)
N7 C58 C57 109.4(2)
C59 C58 C57 124.3(3)
C66 C65 C64 118.1(3)
C66 C65 C70 120.5(3)
C64 C65 C70 121.4(3)
C7 C8 C9 106.8(3)
C47 C48 C49 107.9(3)
C21 C20 C19 118.5(3)
C21 C20 C25 120.4(3)
C19 C20 C25 121.1(3)
C12 C11 C10 106.3(3)
C75 C74 C73 118.2(3)
C75 C74 C79 120.3(3)
C73 C74 C79 121.4(3)
C52 C53 C54 106.8(3)
C64 C69 C68 118.5(3)
C64 C69 C72 120.6(3)
C68 C69 C72 120.9(3)
N2 C9 C8 111.2(3)
N2 C9 P1 125.2(2)
C8 C9 P1 121.3(2)
C3 C2 C1 105.6(2)
C11 C12 C13 107.9(3)
C84 C85 C86 118.5(3)
C84 C85 C89 120.9(3)
C86 C85 C89 120.6(3)
C48 C47 C46 105.6(2)
C78 C77 C76 122.2(3)
C85 C86 C87 122.5(3)
C19 C24 C23 118.0(3)
C19 C24 C27 121.1(3)
C23 C24 C27 120.9(3)
C22 C23 C24 122.2(3)
C85 C84 C83 122.0(3)
C22 C21 C20 122.2(3)
C77 C76 C75 118.3(3)
C77 C76 C80 120.9(3)
C75 C76 C80 120.8(3)
C76 C75 C74 121.7(3)
C67 C66 C65 122.8(3)
C21 C22 C23 118.2(3)
C21 C22 C26 120.4(4)
C23 C22 C26 121.3(3)
C67 C68 C69 121.8(3)
C66 C67 C68 118.2(3)
C66 C67 C71 121.2(4)
C68 C67 C71 120.6(4)
C92 C91 C96 118.3(6)
C92 C91 C97 122.1(5)
C96 C91 C97 119.6(5)
C91 C92 C93 122.7(5)
C91 C96 C95 120.5(6)
C94 C93 C92 119.1(6)
C94 C95 C96 119.3(6)
C93 C94 C95 120.1(6)

loop_
_geom_bond_atom_site_label_1
_geom_bond_atom_site_label_2
_geom_bond_distance
Ni1 N1 1.872(2)
Ni1 N4 1.876(2)
Ni1 N2 1.930(2)
Ni1 N3 1.931(2)
Ni2 N5 1.874(2)
Ni2 N8 1.876(2)
Ni2 N7 1.923(2)
Ni2 N6 1.927(2)
P2 O2 1.487(2)
P2 C54 1.788(3)
P2 C55 1.788(3)
P2 C82 1.821(3)
P1 O1 1.485(2)
P1 C9 1.784(3)
P1 C10 1.790(3)
P1 C37 1.812(3)
N5 C46 1.342(4)
N5 C49 1.380(4)
N7 C55 1.353(4)
N7 C58 1.405(4)
N4 C18 1.357(3)
N4 C15 1.374(4)
N3 C10 1.352(4)
N3 C13 1.410(4)
N1 C1 1.351(4)
N1 C4 1.374(4)
N6 C54 1.360(4)
N6 C51 1.403(4)
N2 C9 1.363(4)
N2 C6 1.399(4)
N8 C63 1.350(4)
N8 C60 1.371(4)
C60 C59 1.390(4)
C60 C61 1.425(4)
C46 C47 1.423(4)
C46 C63 1.440(4)
C4 C5 1.383(4)
C4 C3 1.436(4)
C31 C32 1.396(4)
C31 C30 1.396(4)
C31 C35 1.511(4)
C39 C40 1.389(4)
C39 C38 1.398(4)
C37 C38 1.409(4)
C37 C42 1.415(4)
C54 C53 1.407(4)
C30 C29 1.392(4)
C32 C33 1.389(4)
C59 C58 1.406(4)
C59 C73 1.497(4)
C83 C84 1.402(4)
C83 C82 1.417(4)
C83 C88 1.514(4)
C56 C57 1.369(4)
C56 C55 1.410(4)
C5 C6 1.413(4)
C5 C19 1.496(4)
C63 C62 1.422(4)
C1 C2 1.426(4)
C1 C18 1.433(4)
C14 C15 1.387(4)
C14 C13 1.403(4)
C14 C28 1.495(4)
C19 C24 1.397(4)
C19 C20 1.411(4)
C82 C87 1.415(4)
C42 C41 1.400(4)
C42 C45 1.512(4)
C13 C12 1.417(4)
C28 C29 1.404(4)
C28 C33 1.412(4)
C18 C17 1.417(4)
C38 C43 1.514(4)
C78 C77 1.382(4)
C78 C73 1.403(4)
C78 C81 1.509(4)
C3 C2 1.372(4)
C73 C74 1.406(4)
C51 C52 1.409(4)
C51 C50 1.414(4)
C29 C34 1.509(4)
C64 C69 1.398(4)
C64 C65 1.411(4)
C64 C50 1.495(4)
C33 C36 1.514(4)
C10 C11 1.416(4)
C6 C7 1.409(4)
C50 C49 1.381(4)
C57 C58 1.417(4)
C16 C17 1.374(4)
C16 C15 1.426(4)
C49 C48 1.436(4)
C40 C41 1.379(4)
C40 C44 1.509(4)
C61 C62 1.369(4)
C52 C53 1.369(4)
C7 C8 1.378(4)
C87 C86 1.395(4)
C87 C90 1.519(4)
C65 C66 1.392(4)
C65 C70 1.505(4)
C8 C9 1.403(4)
C48 C47 1.374(4)
C20 C21 1.387(4)
C20 C25 1.509(4)
C11 C12 1.365(4)
C74 C75 1.399(4)
C74 C79 1.503(4)
C69 C68 1.400(5)
C69 C72 1.505(5)
C85 C84 1.382(4)
C85 C86 1.385(4)
C85 C89 1.527(4)
C77 C76 1.391(5)
C24 C23 1.402(4)
C24 C27 1.511(5)
C23 C22 1.387(5)
C21 C22 1.382(5)
C76 C75 1.393(5)
C76 C80 1.519(5)
C66 C67 1.372(5)
C22 C26 1.512(5)
C68 C67 1.390(5)
C67 C71 1.517(5)
C91 C92 1.361(7)
C91 C96 1.376(7)
C91 C97 1.531(7)
C92 C93 1.421(8)
C96 C95 1.420(8)
C93 C94 1.345(8)
C95 C94 1.410(8)
